data_1542533
loop_
_publ_author_name
'Wang, Xiao-Ye'
'Zhang, Meng-Wen'
'Zhuang, Fang-Dong'
'Wang, Jie-Yu'
'Pei, Jian'

_publ_section_title
;
 Lactone-fused electron-deficient building blocks for n-type polymer
 field-effect transistors: synthesis, properties, and impact of alkyl
 substitution positions
;
_journal_issue 12
_journal_name_full 'Polym. Chem.'
_journal_page_first 2264
_journal_paper_doi 10.1039/C6PY00143B
_journal_volume 7
_journal_year 2016
_chemical_formula_moiety 'C28 H32 O4 S2'
_chemical_formula_sum 'C28 H32 O4 S2'
_chemical_formula_weight 496.65
_chemical_name_common P662T-3H
_chemical_name_systematic 3,7-bis(3-hexylthiophen-2-yl)pyrano[4,3-c]pyran-1,5-dione
_space_group_crystal_system triclinic
_space_group_IT_number 2
_space_group_name_Hall '-P 1'
_space_group_name_H-M_alt 'P -1'
_symmetry_space_group_name_Hall '-P 1'
_symmetry_space_group_name_H-M 'P -1'
_atom_sites_solution_hydrogens geom
_atom_sites_solution_primary iterative
_audit_creation_date 2014-08-03
_audit_creation_method
;
  Olex2 1.2
  (compiled Apr 23 2013 17:54:37, GUI svn.r4466)
;
_audit_update_record
;
2015-12-25 deposited with the CCDC.
2016-02-18 downloaded from the CCDC.
;
_cell_angle_alpha 94.625(6)
_cell_angle_beta 94.955(9)
_cell_angle_gamma 95.942(7)
_cell_formula_units_Z 1
_cell_length_a 6.0485(7)
_cell_length_b 6.9813(4)
_cell_length_c 15.2806(16)
_cell_measurement_reflns_used 927
_cell_measurement_temperature 180.01(10)
_cell_measurement_theta_max 26.7130
_cell_measurement_theta_min 3.7570
_cell_volume 636.76(11)
_computing_cell_refinement
;
CrysAlisPro, Agilent Technologies,
Version 1.171.36.32 (release 02-08-2013 CrysAlis171 .NET)
(compiled Aug  2 2013,16:46:58)
;
_computing_data_collection
;
CrysAlisPro, Agilent Technologies,
Version 1.171.36.32 (release 02-08-2013 CrysAlis171 .NET)
(compiled Aug  2 2013,16:46:58)
;
_computing_data_reduction
;
CrysAlisPro, Agilent Technologies,
Version 1.171.36.32 (release 02-08-2013 CrysAlis171 .NET)
(compiled Aug  2 2013,16:46:58)
;
_computing_molecular_graphics
;
O. V. Dolomanov, L. J. Bourhis, R. J. Gildea, J. A. K. Howard and H. Puschmann,
OLEX2: a complete structure solution, refinement and analysis program.
J. Appl. Cryst. (2009). 42, 339-341.
;
_computing_publication_material
;
O. V. Dolomanov, L. J. Bourhis, R. J. Gildea, J. A. K. Howard and H. Puschmann,
OLEX2: a complete structure solution, refinement and analysis program.
J. Appl. Cryst. (2009). 42, 339-341.
;
_computing_structure_refinement
;
SHELXL, G.M. Sheldrick, Acta Cryst.
(2008). A64, 112-122
;
_computing_structure_solution 'SUPERFLIP, J. Appl. Cryst. (2007) 40, 786-790'
_diffrn_ambient_temperature 180.01(10)
_diffrn_detector_area_resol_mean 10.3914
_diffrn_measured_fraction_theta_full 0.9948
_diffrn_measured_fraction_theta_max 0.8235
_diffrn_measurement_details
;
  1 omega  -12.00   75.00   1.0000   35.0000
omega____ theta____ kappa____ phi______ frames
    -       10.7017   57.0000    0.0000 87

  2 omega  -84.00   12.00   1.0000   35.0000
omega____ theta____ kappa____ phi______ frames
    -      -11.5610  -57.0000   60.0000 96

  3 omega  -34.00   55.00   1.0000   35.0000
omega____ theta____ kappa____ phi______ frames
    -      -11.5610   57.0000 -150.0000 89
;
_diffrn_measurement_device_type 'SuperNova, Dual, Cu at zero, Atlas'
_diffrn_measurement_method '\w scans'
_diffrn_orient_matrix_UB_11 -0.0409183000
_diffrn_orient_matrix_UB_12 -0.0083065000
_diffrn_orient_matrix_UB_13 0.0418103000
_diffrn_orient_matrix_UB_21 -0.1107131000
_diffrn_orient_matrix_UB_22 -0.0000397000
_diffrn_orient_matrix_UB_23 -0.0195548000
_diffrn_orient_matrix_UB_31 -0.0098543000
_diffrn_orient_matrix_UB_32 -0.1022314000
_diffrn_orient_matrix_UB_33 -0.0076328000
_diffrn_radiation_monochromator mirror
_diffrn_radiation_type 'Mo K\a'
_diffrn_radiation_wavelength 0.7107
_diffrn_reflns_av_R_equivalents 0.0364
_diffrn_reflns_av_unetI/netI 0.0838
_diffrn_reflns_Laue_measured_fraction_full 0.996
_diffrn_reflns_Laue_measured_fraction_max 0.995
_diffrn_reflns_limit_h_max 7
_diffrn_reflns_limit_h_min -6
_diffrn_reflns_limit_k_max 8
_diffrn_reflns_limit_k_min -8
_diffrn_reflns_limit_l_max 18
_diffrn_reflns_limit_l_min -18
_diffrn_reflns_number 4143
_diffrn_reflns_point_group_measured_fraction_full 0.996
_diffrn_reflns_point_group_measured_fraction_max 0.995
_diffrn_reflns_theta_full 25.242
_diffrn_reflns_theta_max 26.021
_diffrn_reflns_theta_min 2.946
_diffrn_source 'SuperNova (Mo) X-ray Source'
_exptl_absorpt_coefficient_mu 0.241
_exptl_absorpt_correction_T_max 1.00000
_exptl_absorpt_correction_T_min 0.08095
_exptl_absorpt_correction_type multi-scan
_exptl_absorpt_process_details
;
CrysAlisPro, Agilent Technologies,
Version 1.171.36.32 (release 02-08-2013 CrysAlis171 .NET)
(compiled Aug  2 2013,16:46:58)
Empirical absorption correction using spherical harmonics,
 implemented in SCALE3 ABSPACK scaling algorithm.
;
_exptl_crystal_colour orange
_exptl_crystal_density_diffrn 1.295
_exptl_crystal_description needle
_exptl_crystal_F_000 264
_exptl_crystal_preparation Luminescent
_exptl_crystal_recrystallization_method 'Re-crystallisation from solvent: CHCl3/MeOH'
_exptl_crystal_size_max 0.2
_exptl_crystal_size_mid 0.1
_exptl_crystal_size_min 0.1
_refine_diff_density_max 0.830
_refine_diff_density_min -0.373
_refine_diff_density_rms 0.078
_refine_ls_extinction_method none
_refine_ls_goodness_of_fit_ref 1.025
_refine_ls_hydrogen_treatment constr
_refine_ls_matrix_type full
_refine_ls_number_parameters 155
_refine_ls_number_reflns 2507
_refine_ls_number_restraints 0
_refine_ls_restrained_S_all 1.025
_refine_ls_R_factor_all 0.1171
_refine_ls_R_factor_gt 0.0745
_refine_ls_shift/su_max 0.000
_refine_ls_shift/su_mean 0.000
_refine_ls_structure_factor_coef Fsqd
_refine_ls_weighting_details 'w=1/[\s^2^(Fo^2^)+(0.0961P)^2^+0.5384P] where P=(Fo^2^+2Fc^2^)/3'
_refine_ls_weighting_scheme calc
_refine_ls_wR_factor_gt 0.1791
_refine_ls_wR_factor_ref 0.2069
_reflns_Friedel_coverage 0.000
_reflns_number_gt 1647
_reflns_number_total 2507
_reflns_threshold_expression 'I > 2\s(I)'
_cod_data_source_file c6py00143b2.cif
_cod_data_source_block exp_3932
_cod_depositor_comments 'Adding full bibliography for 1542533.cif.'
_cod_original_cell_volume 636.77(10)
_cod_database_code 1542533
_chemical_oxdiff_formula 'C24 H48 O4 S2'
_reflns_odcompleteness_completeness 99.48
_reflns_odcompleteness_iscentric 1
_reflns_odcompleteness_theta 25.97
_olex2_refinement_description
;
1. Fixed Uiso
 At 1.2 times of:
  All C(H) groups, All C(H,H) groups
 At 1.5 times of:
  All C(H,H,H) groups
2.a Secondary CH2 refined with riding coordinates:
 C5(H5A,H5B), C6(H6A,H6B), C7(H7A,H7B), C8(H8A,H8B), C9(H9A,H9B)
2.b Aromatic/amide H refined with riding coordinates:
 C1(H1), C2(H2), C11(H11)
2.c Idealised Me refined as rotating group:
 C10(H10A,H10B,H10C)
;
_shelx_estimated_absorpt_t_max 0.976
_shelx_estimated_absorpt_t_min 0.953
_shelx_space_group_comment
;
The symmetry employed for this shelxl refinement is uniquely defined
by the following loop, which should always be used as a source of
symmetry information in preference to the above space-group names.
They are only intended as comments.
;
_shelxl_version_number 2013-3

loop_
_space_group_symop_operation_xyz
'x, y, z'
'-x, -y, -z'

loop_
_atom_site_label
_atom_site_type_symbol
_atom_site_fract_x
_atom_site_fract_y
_atom_site_fract_z
_atom_site_U_iso_or_equiv
_atom_site_adp_type
_atom_site_occupancy
_atom_site_site_symmetry_order
_atom_site_calc_flag
_atom_site_refinement_flags_posn
_atom_site_refinement_flags_adp
C1 C 1.3754(7) 0.2363(6) 0.1896(3) 0.0347(10) Uani 1 1 d . .
H1 H 1.4849 0.1511 0.2012 0.042 Uiso 1 1 calc R U
C2 C 1.3783(7) 0.4166(6) 0.2317(3) 0.0335(9) Uani 1 1 d . .
H2 H 1.4920 0.4702 0.2763 0.040 Uiso 1 1 calc R U
C3 C 1.1977(6) 0.5167(5) 0.2032(3) 0.0277(9) Uani 1 1 d . .
C4 C 1.0545(6) 0.4058(5) 0.1381(2) 0.0264(8) Uani 1 1 d . .
C5 C 1.1798(7) 0.7212(5) 0.2397(3) 0.0350(10) Uani 1 1 d . .
H5A H 1.1483 0.7988 0.1895 0.042 Uiso 1 1 calc R U
H5B H 1.3267 0.7754 0.2700 0.042 Uiso 1 1 calc R U
C6 C 1.0036(8) 0.7468(6) 0.3035(3) 0.0373(10) Uani 1 1 d . .
H6A H 1.0381 0.6778 0.3562 0.045 Uiso 1 1 calc R U
H6B H 0.8555 0.6899 0.2749 0.045 Uiso 1 1 calc R U
C7 C 0.9965(8) 0.9613(6) 0.3313(3) 0.0455(11) Uani 1 1 d . .
H7A H 1.1419 1.0126 0.3639 0.055 Uiso 1 1 calc R U
H7B H 0.9805 1.0301 0.2774 0.055 Uiso 1 1 calc R U
C8 C 0.8152(8) 1.0097(7) 0.3874(3) 0.0473(12) Uani 1 1 d . .
H8A H 0.8286 0.9416 0.4417 0.057 Uiso 1 1 calc R U
H8B H 0.6683 0.9631 0.3549 0.057 Uiso 1 1 calc R U
C9 C 0.8253(9) 1.2269(7) 0.4129(4) 0.0615(15) Uani 1 1 d . .
H9A H 0.9704 1.2718 0.4472 0.074 Uiso 1 1 calc R U
H9B H 0.8189 1.2947 0.3584 0.074 Uiso 1 1 calc R U
C10 C 0.6411(11) 1.2825(9) 0.4662(5) 0.087(2) Uani 1 1 d . .
H10A H 0.4965 1.2382 0.4330 0.131 Uiso 1 1 calc R U
H10B H 0.6553 1.4235 0.4784 0.131 Uiso 1 1 calc R U
H10C H 0.6512 1.2223 0.5219 0.131 Uiso 1 1 calc R U
C12 C 0.8540(6) 0.4513(5) 0.0892(2) 0.0263(8) Uani 1 1 d . .
C11 C 0.7216(7) 0.3317(6) 0.0282(3) 0.0366(10) Uani 1 1 d . .
H11 H 0.7546 0.2043 0.0120 0.044 Uiso 1 1 calc R U
C13 C 0.6189(7) 0.7154(6) 0.0786(3) 0.0378(10) Uani 1 1 d . .
C14 C 0.4784(7) 0.5911(5) 0.0124(3) 0.0311(9) Uani 1 1 d . .
O1 O 0.8043(5) 0.6381(4) 0.11151(19) 0.0377(7) Uani 1 1 d . .
O2 O 0.5875(6) 0.8770(4) 0.1058(2) 0.0510(9) Uani 1 1 d . .
S1 S 1.14899(18) 0.18374(13) 0.11335(7) 0.0319(3) Uani 1 1 d . .

loop_
_atom_site_aniso_label
_atom_site_aniso_U_11
_atom_site_aniso_U_22
_atom_site_aniso_U_33
_atom_site_aniso_U_23
_atom_site_aniso_U_13
_atom_site_aniso_U_12
C1 0.034(2) 0.033(2) 0.040(2) 0.0083(18) 0.0048(19) 0.0072(17)
C2 0.030(2) 0.032(2) 0.037(2) 0.0033(18) -0.0034(18) 0.0027(17)
C3 0.027(2) 0.0238(18) 0.033(2) 0.0041(16) 0.0052(17) -0.0007(16)
C4 0.027(2) 0.0229(18) 0.031(2) 0.0052(16) 0.0070(16) 0.0031(15)
C5 0.032(2) 0.0254(19) 0.045(2) -0.0019(18) -0.0017(19) 0.0021(17)
C6 0.043(3) 0.030(2) 0.036(2) -0.0033(18) 0.001(2) 0.0002(18)
C7 0.052(3) 0.033(2) 0.052(3) -0.002(2) 0.010(2) 0.008(2)
C8 0.048(3) 0.047(3) 0.046(3) -0.006(2) 0.002(2) 0.007(2)
C9 0.062(4) 0.047(3) 0.074(4) -0.010(3) 0.001(3) 0.019(3)
C10 0.076(5) 0.086(4) 0.096(5) -0.032(4) -0.004(4) 0.035(4)
C12 0.028(2) 0.0214(18) 0.029(2) 0.0039(16) 0.0062(16) -0.0006(15)
C11 0.033(2) 0.041(2) 0.033(2) 0.0066(19) 0.0013(18) -0.0071(19)
C13 0.036(2) 0.032(2) 0.044(2) 0.0001(19) 0.002(2) 0.0043(18)
C14 0.040(2) 0.0221(18) 0.031(2) -0.0020(17) 0.0141(18) -0.0011(17)
O1 0.0402(18) 0.0318(15) 0.0427(16) 0.0024(13) 0.0027(14) 0.0137(13)
O2 0.065(2) 0.0272(15) 0.058(2) -0.0149(14) 0.0044(17) 0.0060(14)
S1 0.0348(6) 0.0240(5) 0.0369(6) 0.0007(4) 0.0032(4) 0.0045(4)

loop_
_atom_type_symbol
_atom_type_description
_atom_type_scat_dispersion_real
_atom_type_scat_dispersion_imag
_atom_type_scat_source
C C 0.0033 0.0016 'International Tables Vol C Tables 4.2.6.8 and 6.1.1.4'
H H 0.0000 0.0000 'International Tables Vol C Tables 4.2.6.8 and 6.1.1.4'
O O 0.0106 0.0060 'International Tables Vol C Tables 4.2.6.8 and 6.1.1.4'
S S 0.1246 0.1234 'International Tables Vol C Tables 4.2.6.8 and 6.1.1.4'

loop_
_geom_angle_atom_site_label_1
_geom_angle_atom_site_label_2
_geom_angle_atom_site_label_3
_geom_angle
_geom_angle_site_symmetry_1
_geom_angle_site_symmetry_3
C2 C1 H1 124.4 . .
C2 C1 S1 111.2(3) . .
S1 C1 H1 124.4 . .
C1 C2 H2 122.9 . .
C1 C2 C3 114.2(4) . .
C3 C2 H2 122.9 . .
C2 C3 C5 121.4(3) . .
C4 C3 C2 111.4(3) . .
C4 C3 C5 127.2(3) . .
C3 C4 C12 130.3(3) . .
C3 C4 S1 111.0(3) . .
C12 C4 S1 118.7(3) . .
C3 C5 H5A 108.2 . .
C3 C5 H5B 108.2 . .
C3 C5 C6 116.2(3) . .
H5A C5 H5B 107.4 . .
C6 C5 H5A 108.2 . .
C6 C5 H5B 108.2 . .
C5 C6 H6A 109.6 . .
C5 C6 H6B 109.6 . .
C5 C6 C7 110.5(3) . .
H6A C6 H6B 108.1 . .
C7 C6 H6A 109.6 . .
C7 C6 H6B 109.6 . .
C6 C7 H7A 108.2 . .
C6 C7 H7B 108.2 . .
H7A C7 H7B 107.3 . .
C8 C7 C6 116.4(4) . .
C8 C7 H7A 108.2 . .
C8 C7 H7B 108.2 . .
C7 C8 H8A 109.2 . .
C7 C8 H8B 109.2 . .
C7 C8 C9 112.2(4) . .
H8A C8 H8B 107.9 . .
C9 C8 H8A 109.2 . .
C9 C8 H8B 109.2 . .
C8 C9 H9A 108.8 . .
C8 C9 H9B 108.8 . .
H9A C9 H9B 107.7 . .
C10 C9 C8 114.0(5) . .
C10 C9 H9A 108.8 . .
C10 C9 H9B 108.8 . .
C9 C10 H10A 109.5 . .
C9 C10 H10B 109.5 . .
C9 C10 H10C 109.5 . .
H10A C10 H10B 109.5 . .
H10A C10 H10C 109.5 . .
H10B C10 H10C 109.5 . .
C11 C12 C4 126.1(4) . .
C11 C12 O1 120.9(4) . .
O1 C12 C4 112.9(3) . .
C12 C11 H11 121.7 . .
C12 C11 C14 116.6(4) . 2_665
C14 C11 H11 121.7 2_665 .
O1 C13 C14 114.5(4) . .
O2 C13 C14 126.0(4) . .
O2 C13 O1 119.4(4) . .
C13 C14 C11 117.3(3) . 2_665
C14 C14 C11 120.3(5) 2_665 2_665
C14 C14 C13 122.4(5) 2_665 .
C13 O1 C12 125.1(3) . .
C1 S1 C4 92.22(19) . .

loop_
_geom_bond_atom_site_label_1
_geom_bond_atom_site_label_2
_geom_bond_distance
_geom_bond_site_symmetry_2
C1 H1 0.9500 .
C1 C2 1.364(6) .
C1 S1 1.708(4) .
C2 H2 0.9500 .
C2 C3 1.413(5) .
C3 C4 1.388(5) .
C3 C5 1.508(5) .
C4 C12 1.447(5) .
C4 S1 1.732(4) .
C5 H5A 0.9900 .
C5 H5B 0.9900 .
C5 C6 1.520(6) .
C6 H6A 0.9900 .
C6 H6B 0.9900 .
C6 C7 1.530(6) .
C7 H7A 0.9900 .
C7 H7B 0.9900 .
C7 C8 1.498(7) .
C8 H8A 0.9900 .
C8 H8B 0.9900 .
C8 C9 1.528(6) .
C9 H9A 0.9900 .
C9 H9B 0.9900 .
C9 C10 1.500(8) .
C10 H10A 0.9800 .
C10 H10B 0.9800 .
C10 H10C 0.9800 .
C12 C11 1.347(5) .
C12 O1 1.391(4) .
C11 H11 0.9500 .
C11 C14 1.482(6) 2_665
C13 C14 1.434(6) .
C13 O1 1.369(5) .
C13 O2 1.210(5) .
C14 C11 1.482(6) 2_665
C14 C14 1.356(7) 2_665
